data_7712348
loop_
_publ_author_name
'Shahid, Nida'
'Singh, Rahul Kumar'
'Srivastava, Navdeep'
'Singh, Amrendra Kumar'

_publ_section_title
;
 Base-free synthesis of benchtop stable Ru(III)-NHC complexes from
 RuCl3&#x00B7;3H2O and their use as precursors for Ru(II)-NHC complexes
;
_journal_name_full 'Dalton Transactions'
_journal_paper_doi 10.1039/D3DT00243H
_journal_year 2023
_chemical_formula_moiety 'C22 H22 I N8 Ru, F6 P'
_chemical_formula_sum 'C22 H22 F6 I N8 P Ru'
_chemical_formula_weight 771.41
_space_group_crystal_system monoclinic
_space_group_IT_number 14
_space_group_name_Hall '-P 2ybc'
_space_group_name_H-M_alt 'P 1 21/c 1'
_atom_sites_solution_hydrogens geom
_audit_creation_date 2023-02-11
_audit_creation_method
;
Olex2 1.5
(compiled 2022.04.07 svn.rca3783a0 for OlexSys, GUI svn.r6498)
;
_audit_update_record
;
2023-02-11 deposited with the CCDC.	2023-02-22 downloaded from the CCDC.
;
_cell_angle_alpha 90
_cell_angle_beta 104.553(4)
_cell_angle_gamma 90
_cell_formula_units_Z 4
_cell_length_a 15.0771(5)
_cell_length_b 10.9379(5)
_cell_length_c 16.8084(6)
_cell_measurement_reflns_used 2712
_cell_measurement_temperature 293(2)
_cell_measurement_theta_max 67.8610
_cell_measurement_theta_min 4.8660
_cell_volume 2682.97(19)
_computing_cell_refinement 'CrysAlisPro 1.171.41.93a (Rigaku OD, 2020)'
_computing_data_collection 'CrysAlisPro 1.171.41.93a (Rigaku OD, 2020)'
_computing_data_reduction 'CrysAlisPro 1.171.41.93a (Rigaku OD, 2020)'
_computing_molecular_graphics 'Olex2 1.5 (Dolomanov et al., 2009)'
_computing_publication_material 'Olex2 1.5 (Dolomanov et al., 2009)'
_computing_structure_refinement 'SHELXL 2018/3 (Sheldrick, 2015)'
_computing_structure_solution 'SHELXT 2018/2 (Sheldrick, 2018)'
_diffrn_ambient_temperature 293(2)
_diffrn_detector 'CCD plate'
_diffrn_detector_area_resol_mean 16.0309
_diffrn_detector_type Eos
_diffrn_measured_fraction_theta_full 0.970
_diffrn_measured_fraction_theta_max 0.937
_diffrn_measurement_details
;
List of Runs (angles in degrees, time in seconds):

  # Type    Start    End  Width  t~exp~   \w     \q     \k     \f   Frames
#--------------------------------------------------------------------------
  1  \w    -29.00  11.00   1.00    8.00    --    0.00 108.00-156.00   40
  2  \w     10.00 101.00   1.00    8.00    --   54.00-108.00 107.00   91
  3  \w     54.00  96.00   1.00    8.00    --  108.00-108.00 107.00   42
  4  \w    109.00 152.00   1.00    8.00    --  108.00 108.00-156.00   43
  5  \w     34.00  59.00   1.00    8.00    --    0.00  57.00-180.00   25
  6  \w    -11.00  66.00   1.00    8.00    --    0.00  57.00 120.00   77
  7  \w     33.00 123.00   1.00    8.00    --   54.00  57.00-120.00   90
  8  \w     24.00  51.00   1.00    8.00    --   54.00 -38.00 120.00   27
  9  \w     71.00 112.00   1.00    8.00    --   54.00  77.00 -90.00   41
 10  \w     41.00 114.00   1.00    8.00    --   54.00  57.00 150.00   73
 11  \w     74.00 101.00   1.00    8.00    --  108.00-111.00-180.00   27
 12  \w    117.00 158.00   1.00    8.00    --  108.00  63.00  90.00   41
 13  \w     41.00 103.00   1.00    8.00    --  108.00-111.00 -60.00   62
 14  \w     41.00 132.00   1.00    8.00    --  108.00 -77.00 120.00   91
 15  \w     84.00 131.00   1.00    8.00    --  108.00  77.00 -30.00   47
 16  \w     80.00 172.00   1.00    8.00    --  108.00  77.00-120.00   92
 17  \w     41.00 141.00   1.00    8.00    --  108.00 -25.00  60.00  100
;
_diffrn_measurement_device 'four-circle diffractometer'
_diffrn_measurement_device_type 'SuperNova, Dual, Cu at home/near, Eos'
_diffrn_measurement_method '\w scans'
_diffrn_orient_matrix_type 'CrysAlisPro convention (1999,Acta A55,543-557)'
_diffrn_orient_matrix_UB_11 -0.0489994000
_diffrn_orient_matrix_UB_12 -0.1244019000
_diffrn_orient_matrix_UB_13 -0.0160514000
_diffrn_orient_matrix_UB_21 -0.0734511000
_diffrn_orient_matrix_UB_22 0.0563865000
_diffrn_orient_matrix_UB_23 -0.0713103000
_diffrn_orient_matrix_UB_31 0.0581192000
_diffrn_orient_matrix_UB_32 -0.0338586000
_diffrn_orient_matrix_UB_33 -0.0601806000
_diffrn_radiation_monochromator mirror
_diffrn_radiation_probe x-ray
_diffrn_radiation_type 'Cu K\a'
_diffrn_radiation_wavelength 1.54184
_diffrn_reflns_av_R_equivalents 0.1243
_diffrn_reflns_av_unetI/netI 0.1136
_diffrn_reflns_Laue_measured_fraction_full 0.970
_diffrn_reflns_Laue_measured_fraction_max 0.937
_diffrn_reflns_limit_h_max 18
_diffrn_reflns_limit_h_min -18
_diffrn_reflns_limit_k_max 13
_diffrn_reflns_limit_k_min -11
_diffrn_reflns_limit_l_max 16
_diffrn_reflns_limit_l_min -20
_diffrn_reflns_number 10376
_diffrn_reflns_point_group_measured_fraction_full 0.970
_diffrn_reflns_point_group_measured_fraction_max 0.937
_diffrn_reflns_theta_full 67.684
_diffrn_reflns_theta_max 69.799
_diffrn_reflns_theta_min 4.872
_diffrn_source 'micro-focus sealed X-ray tube'
_diffrn_source_type 'SuperNova (Cu) X-ray Source'
_exptl_absorpt_coefficient_mu 14.975
_exptl_absorpt_correction_T_max 0.403
_exptl_absorpt_correction_T_min 0.071
_exptl_absorpt_correction_type analytical
_exptl_absorpt_process_details
;
CrysAlisPro 1.171.41.93a (Rigaku Oxford Diffraction, 2020)
Analytical numeric absorption correction using a multifaceted crystal
model based on expressions derived by R.C. Clark & J.S. Reid.
(Clark, R. C. & Reid, J. S. (1995). Acta Cryst. A51, 887-897)
Empirical absorption correction using spherical harmonics,
implemented in SCALE3 ABSPACK scaling algorithm.
;
_exptl_crystal_colour red
_exptl_crystal_colour_primary red
_exptl_crystal_density_diffrn 1.910
_exptl_crystal_description irregular
_exptl_crystal_F_000 1504
_exptl_crystal_size_max 0.26
_exptl_crystal_size_mid 0.2
_exptl_crystal_size_min 0.08
_refine_diff_density_max 2.721
_refine_diff_density_min -1.234
_refine_diff_density_rms 0.192
_refine_ls_extinction_method none
_refine_ls_goodness_of_fit_ref 1.039
_refine_ls_hydrogen_treatment constr
_refine_ls_matrix_type full
_refine_ls_number_parameters 355
_refine_ls_number_reflns 4767
_refine_ls_number_restraints 0
_refine_ls_restrained_S_all 1.039
_refine_ls_R_factor_all 0.1579
_refine_ls_R_factor_gt 0.1166
_refine_ls_shift/su_max 0.001
_refine_ls_shift/su_mean 0.000
_refine_ls_structure_factor_coef Fsqd
_refine_ls_weighting_details 'w=1/[\s^2^(Fo^2^)+(0.2000P)^2^] where P=(Fo^2^+2Fc^2^)/3'
_refine_ls_weighting_scheme calc
_refine_ls_wR_factor_gt 0.3174
_refine_ls_wR_factor_ref 0.3690
_reflns_Friedel_coverage 0.000
_reflns_number_gt 2459
_reflns_number_total 4767
_reflns_threshold_expression 'I > 2\s(I)'
_cod_data_source_file d3dt00243h2.cif
_cod_data_source_block aks187a-3a
_cod_database_code 7712348
_shelx_shelxl_version_number 2018/3
_chemical_oxdiff_formula 'C11 H10 N7 F6 P1 I1 Ru1'
_shelx_space_group_comment
;
The symmetry employed for this shelxl refinement is uniquely defined
by the following loop, which should always be used as a source of
symmetry information in preference to the above space-group names.
They are only intended as comments.
;
_shelx_estimated_absorpt_t_max 0.380
_shelx_estimated_absorpt_t_min 0.112
_olex2_refinement_description
;
1. Fixed Uiso
 At 1.2 times of:
  All C(H) groups
 At 1.5 times of:
  All C(H,H,H) groups
2.a Aromatic/amide H refined with riding coordinates:
 C3(H3), C16(H16), C18(H18), C15(H15), C8(H8), C6(H6), C12(H12), C11(H11),
 C2(H2), C19(H19), C14(H14), C5(H5), C7(H7)
2.b Idealised Me refined as rotating group:
 C21(H21A,H21B,H21C), C9(H9A,H9B,H9C), C22(H22A,H22B,H22C)
;
_olex2_submission_special_instructions 'No special instructions were received'
_oxdiff_exptl_absorpt_empirical_details
;
Empirical correction (ABSPACK) includes:
- Absorption correction using spherical harmonics
- Frame scaling
- B-factor correction
;
_oxdiff_exptl_absorpt_empirical_full_max 13.884
_oxdiff_exptl_absorpt_empirical_full_min 0.113

loop_
_space_group_symop_operation_xyz
'x, y, z'
'-x, y+1/2, -z+1/2'
'-x, -y, -z'
'x, -y-1/2, z-1/2'

loop_
_atom_site_label
_atom_site_type_symbol
_atom_site_fract_x
_atom_site_fract_y
_atom_site_fract_z
_atom_site_U_iso_or_equiv
_atom_site_adp_type
_atom_site_occupancy
_atom_site_site_symmetry_order
_atom_site_calc_flag
_atom_site_refinement_flags_posn
_atom_site_refinement_flags_adp
_atom_site_refinement_flags_occupancy
_atom_site_disorder_assembly
_atom_site_disorder_group
I1 I 0.98219(6) 0.26199(10) 0.31057(6) 0.0897(5) Uani 1 1 d . . . . .
Ru1 Ru 0.80245(7) 0.25118(9) 0.33100(7) 0.0717(4) Uani 1 1 d . . . . .
N6 N 0.8391(7) 0.0991(12) 0.3974(6) 0.082(3) Uani 1 1 d . . . . .
N5 N 0.8892(9) 0.2251(14) 0.5029(7) 0.090(4) Uani 1 1 d . . . . .
N2 N 0.6261(8) 0.3652(13) 0.3068(7) 0.095(4) Uani 1 1 d . . . . .
C21 C 0.6885(11) 0.182(2) 0.1038(9) 0.106(5) Uani 1 1 d . . . . .
H21A H 0.656806 0.244014 0.126439 0.159 Uiso 1 1 calc R U . . .
H21B H 0.646605 0.143828 0.058034 0.159 Uiso 1 1 calc R U . . .
H21C H 0.737754 0.218906 0.085586 0.159 Uiso 1 1 calc R U . . .
N4 N 0.8740(9) 0.4192(15) 0.4912(8) 0.097(4) Uani 1 1 d . . . . .
C3 C 0.5423(11) 0.377(2) 0.3257(11) 0.113(6) Uani 1 1 d . . . . .
H3 H 0.499341 0.438173 0.305585 0.136 Uiso 1 1 calc R U . . .
C20 C 0.7667(10) 0.1165(16) 0.2437(7) 0.086(4) Uani 1 1 d . . . . .
N3 N 0.6231(9) 0.2194(15) 0.3877(8) 0.095(4) Uani 1 1 d . . . . .
N1 N 0.7538(9) 0.4082(12) 0.2604(7) 0.084(3) Uani 1 1 d . . . . .
N7 N 0.7847(9) 0.0018(13) 0.2743(7) 0.096(4) Uani 1 1 d . . . . .
C17 C 0.8277(12) -0.0107(17) 0.3595(9) 0.099(5) Uani 1 1 d . . . . .
C4 C 0.6681(11) 0.4389(15) 0.2590(8) 0.087(4) Uani 1 1 d . . . . .
C13 C 0.8779(10) 0.1007(16) 0.4777(8) 0.089(4) Uani 1 1 d . . . . .
C10 C 0.8553(8) 0.3169(14) 0.4469(7) 0.075(3) Uani 1 1 d . . . . .
C16 C 0.8482(11) -0.1180(17) 0.4037(10) 0.103(5) Uani 1 1 d . . . . .
H16 H 0.834863 -0.193473 0.377979 0.123 Uiso 1 1 calc R U . . .
N8 N 0.7241(9) 0.0936(14) 0.1645(7) 0.095(4) Uani 1 1 d . . . . .
C18 C 0.7531(15) -0.0895(18) 0.2155(12) 0.119(6) Uani 1 1 d . . . . .
H18 H 0.754912 -0.173770 0.223300 0.143 Uiso 1 1 calc R U . . .
C15 C 0.8888(12) -0.1109(15) 0.4865(9) 0.103(5) Uani 1 1 d . . . . .
H15 H 0.905106 -0.182138 0.516840 0.123 Uiso 1 1 calc R U . . .
C8 C 0.7976(15) 0.4771(18) 0.2170(10) 0.114(6) Uani 1 1 d . . . . .
H8 H 0.859537 0.460709 0.223337 0.137 Uiso 1 1 calc R U . . .
C6 C 0.6724(13) 0.586(2) 0.1606(11) 0.115(6) Uani 1 1 d . . . . .
H6 H 0.642946 0.644349 0.122522 0.138 Uiso 1 1 calc R U . . .
C12 C 0.9285(14) 0.2708(19) 0.5844(10) 0.104(6) Uani 1 1 d . . . . .
H12 H 0.954426 0.225923 0.631525 0.125 Uiso 1 1 calc R U . . .
C11 C 0.9191(13) 0.395(2) 0.5772(9) 0.117(7) Uani 1 1 d . . . . .
H11 H 0.937714 0.452501 0.618823 0.141 Uiso 1 1 calc R U . . .
C9 C 0.6368(14) 0.114(2) 0.4381(12) 0.129(7) Uani 1 1 d . . . . .
H9A H 0.637561 0.042901 0.404791 0.194 Uiso 1 1 calc R U . . .
H9B H 0.587955 0.107082 0.465021 0.194 Uiso 1 1 calc R U . . .
H9C H 0.694220 0.120653 0.478545 0.194 Uiso 1 1 calc R U . . .
C1 C 0.6759(10) 0.2697(15) 0.3468(11) 0.091(5) Uani 1 1 d . . . . .
C2 C 0.5320(18) 0.283(2) 0.3803(14) 0.124(7) Uani 1 1 d . . . . .
H2 H 0.484210 0.265201 0.404273 0.149 Uiso 1 1 calc R U . . .
C22 C 0.8529(14) 0.5411(17) 0.4603(11) 0.119(6) Uani 1 1 d . . . . .
H22A H 0.843056 0.540969 0.401656 0.178 Uiso 1 1 calc R U . . .
H22B H 0.903047 0.594445 0.484278 0.178 Uiso 1 1 calc R U . . .
H22C H 0.798501 0.569172 0.474472 0.178 Uiso 1 1 calc R U . . .
C19 C 0.7201(13) -0.029(2) 0.1469(10) 0.111(6) Uani 1 1 d . . . . .
H19 H 0.697905 -0.063465 0.095190 0.133 Uiso 1 1 calc R U . . .
C14 C 0.9051(10) -0.0020(16) 0.5238(9) 0.093(4) Uani 1 1 d . . . . .
H14 H 0.934132 0.003576 0.579510 0.112 Uiso 1 1 calc R U . . .
C5 C 0.6232(13) 0.531(2) 0.2047(10) 0.113(6) Uani 1 1 d . . . . .
H5 H 0.562356 0.552038 0.200306 0.135 Uiso 1 1 calc R U . . .
C7 C 0.7623(14) 0.5655(19) 0.1661(12) 0.114(6) Uani 1 1 d . . . . .
H7 H 0.795865 0.609870 0.136575 0.137 Uiso 1 1 calc R U . . .
P1 P 0.5947(4) 0.7616(5) -0.0889(4) 0.1080(16) Uani 1 1 d . . . . .
F6 F 0.6804(12) 0.7179(17) -0.0168(8) 0.176(7) Uani 1 1 d . . . . .
F5 F 0.5115(8) 0.8069(15) -0.1608(8) 0.141(4) Uani 1 1 d . . . . .
F4 F 0.6129(14) 0.659(2) -0.1471(10) 0.216(9) Uani 1 1 d . . . . .
F3 F 0.6585(14) 0.849(3) -0.1202(12) 0.276(14) Uani 1 1 d . . . . .
F2 F 0.5687(14) 0.862(2) -0.0289(10) 0.222(9) Uani 1 1 d . . . . .
F1 F 0.5289(12) 0.673(2) -0.0610(12) 0.201(8) Uani 1 1 d . . . . .

loop_
_atom_site_aniso_label
_atom_site_aniso_U_11
_atom_site_aniso_U_22
_atom_site_aniso_U_33
_atom_site_aniso_U_23
_atom_site_aniso_U_13
_atom_site_aniso_U_12
I1 0.0780(6) 0.1112(10) 0.0695(7) 0.0067(5) -0.0008(4) 0.0064(4)
Ru1 0.0735(6) 0.0689(8) 0.0631(8) 0.0025(4) -0.0008(5) 0.0035(3)
N6 0.086(6) 0.079(8) 0.064(6) 0.007(6) -0.013(5) -0.002(5)
N5 0.090(7) 0.114(11) 0.055(6) 0.011(6) -0.005(5) -0.015(6)
N2 0.085(7) 0.084(9) 0.095(8) -0.011(7) -0.017(6) 0.014(6)
C21 0.100(10) 0.130(16) 0.079(9) 0.010(11) 0.005(7) -0.018(10)
N4 0.094(8) 0.101(11) 0.080(7) -0.014(8) -0.006(6) -0.020(7)
C3 0.080(9) 0.128(17) 0.115(12) -0.023(12) -0.008(8) 0.004(8)
C20 0.100(9) 0.096(12) 0.046(6) -0.002(7) -0.008(5) 0.013(7)
N3 0.091(8) 0.114(11) 0.074(8) -0.018(7) 0.011(6) -0.031(7)
N1 0.107(8) 0.070(8) 0.063(6) 0.010(6) -0.004(5) 0.016(6)
N7 0.113(9) 0.079(9) 0.080(7) -0.007(7) -0.009(6) -0.009(6)
C17 0.119(11) 0.081(11) 0.076(8) 0.018(8) -0.015(7) -0.007(8)
C4 0.107(10) 0.073(10) 0.069(7) 0.008(7) -0.004(7) 0.014(7)
C13 0.097(9) 0.097(12) 0.059(7) 0.006(8) -0.006(6) -0.021(7)
C10 0.076(6) 0.075(9) 0.066(7) -0.006(7) 0.004(5) -0.006(5)
C16 0.110(11) 0.091(13) 0.097(10) 0.006(10) 0.008(8) -0.027(9)
N8 0.119(9) 0.090(10) 0.063(6) -0.007(7) -0.002(6) 0.003(7)
C18 0.161(17) 0.065(11) 0.114(13) -0.024(11) 0.001(12) -0.013(10)
C15 0.146(14) 0.060(9) 0.081(9) 0.026(8) -0.012(8) -0.025(8)
C8 0.173(18) 0.082(13) 0.081(10) 0.014(10) 0.017(10) 0.030(11)
C6 0.101(12) 0.131(18) 0.103(12) 0.015(12) 0.006(9) 0.019(10)
C12 0.117(13) 0.129(18) 0.053(8) -0.019(9) -0.001(7) -0.035(10)
C11 0.138(15) 0.14(2) 0.064(9) -0.026(11) 0.012(8) -0.033(13)
C9 0.149(17) 0.117(18) 0.135(15) -0.007(13) 0.060(13) -0.037(13)
C1 0.077(8) 0.110(13) 0.094(11) -0.035(9) 0.034(8) -0.005(7)
C2 0.16(2) 0.106(16) 0.096(14) -0.026(12) 0.018(12) -0.015(13)
C22 0.150(17) 0.068(12) 0.119(14) -0.016(11) -0.001(11) 0.013(9)
C19 0.134(15) 0.113(17) 0.075(9) -0.008(11) 0.005(9) -0.021(11)
C14 0.095(10) 0.098(13) 0.079(9) 0.015(9) 0.007(7) 0.005(8)
C5 0.105(12) 0.123(17) 0.094(10) -0.002(11) -0.005(9) 0.032(10)
C7 0.133(15) 0.090(14) 0.119(14) 0.009(11) 0.030(11) 0.001(10)
P1 0.097(3) 0.121(5) 0.101(3) -0.003(3) 0.015(2) 0.001(2)
F6 0.165(14) 0.25(2) 0.100(9) 0.058(10) 0.012(8) 0.072(12)
F5 0.113(8) 0.172(13) 0.114(8) 0.005(9) -0.016(6) -0.007(8)
F4 0.26(2) 0.21(2) 0.163(13) -0.042(14) 0.018(13) 0.103(16)
F3 0.21(2) 0.38(4) 0.203(17) 0.13(2) -0.010(14) -0.10(2)
F2 0.27(2) 0.21(2) 0.153(12) -0.089(13) -0.005(12) 0.047(16)
F1 0.158(14) 0.20(2) 0.25(2) -0.036(17) 0.052(14) -0.017(13)

loop_
_atom_type_symbol
_atom_type_description
_atom_type_scat_dispersion_real
_atom_type_scat_dispersion_imag
_atom_type_scat_source
C C 0.0181 0.0091 'International Tables Vol C Tables 4.2.6.8 and 6.1.1.4'
H H 0.0000 0.0000 'International Tables Vol C Tables 4.2.6.8 and 6.1.1.4'
F F 0.0727 0.0534 'International Tables Vol C Tables 4.2.6.8 and 6.1.1.4'
I I -0.3257 6.8362 'International Tables Vol C Tables 4.2.6.8 and 6.1.1.4'
N N 0.0311 0.0180 'International Tables Vol C Tables 4.2.6.8 and 6.1.1.4'
P P 0.2955 0.4335 'International Tables Vol C Tables 4.2.6.8 and 6.1.1.4'
Ru Ru 0.0552 3.2960 'International Tables Vol C Tables 4.2.6.8 and 6.1.1.4'

loop_
_exptl_crystal_face_index_h
_exptl_crystal_face_index_k
_exptl_crystal_face_index_l
_exptl_crystal_face_perp_dist
0 0 -1 0.0909
1 -1 0 0.0700
1 1 1 0.1046
-1 -1 0 0.0930
1 1 0 0.0798
0 0 1 0.1538
-1 1 0 0.0964
-1 0 1 0.1189
0 1 0 0.1077
0 -1 0 0.0942
-1 0 0 0.0414
1 0 0 0.0377

loop_
_geom_angle_atom_site_label_1
_geom_angle_atom_site_label_2
_geom_angle_atom_site_label_3
_geom_angle
_geom_angle_site_symmetry_1
_geom_angle_site_symmetry_3
_geom_angle_publ_flag
N6 Ru1 I1 87.9(3) . . ?
N6 Ru1 C20 77.8(5) . . ?
N6 Ru1 N1 175.8(5) . . ?
N6 Ru1 C10 76.9(5) . . ?
C20 Ru1 I1 91.8(4) . . ?
C20 Ru1 N1 101.0(6) . . ?
N1 Ru1 I1 96.1(4) . . ?
C10 Ru1 I1 86.8(3) . . ?
C10 Ru1 C20 154.7(6) . . ?
C10 Ru1 N1 104.3(5) . . ?
C1 Ru1 I1 171.8(5) . . ?
C1 Ru1 N6 98.6(6) . . ?
C1 Ru1 C20 94.6(6) . . ?
C1 Ru1 N1 77.5(6) . . ?
C1 Ru1 C10 89.7(6) . . ?
C17 N6 Ru1 119.5(9) . . ?
C13 N6 Ru1 123.0(11) . . ?
C13 N6 C17 117.5(13) . . ?
C13 N5 C12 127.3(15) . . ?
C10 N5 C13 119.7(12) . . ?
C10 N5 C12 112.9(15) . . ?
C3 N2 C4 130.4(15) . . ?
C1 N2 C3 112.5(15) . . ?
C1 N2 C4 117.0(12) . . ?
H21A C21 H21B 109.5 . . ?
H21A C21 H21C 109.5 . . ?
H21B C21 H21C 109.5 . . ?
N8 C21 H21A 109.5 . . ?
N8 C21 H21B 109.5 . . ?
N8 C21 H21C 109.5 . . ?
C10 N4 C11 112.4(16) . . ?
C10 N4 C22 125.5(13) . . ?
C22 N4 C11 122.2(16) . . ?
N2 C3 H3 125.3 . . ?
N2 C3 C2 109.4(18) . . ?
C2 C3 H3 125.3 . . ?
N7 C20 Ru1 113.6(9) . . ?
N8 C20 Ru1 144.4(13) . . ?
N8 C20 N7 101.7(14) . . ?
C9 N3 C2 114.5(15) . . ?
C1 N3 C9 130.2(17) . . ?
C1 N3 C2 115.2(18) . . ?
C4 N1 Ru1 114.5(10) . . ?
C4 N1 C8 117.4(14) . . ?
C8 N1 Ru1 128.1(11) . . ?
C20 N7 C17 117.9(13) . . ?
C20 N7 C18 113.0(13) . . ?
C18 N7 C17 129.0(16) . . ?
N6 C17 N7 111.2(14) . . ?
N6 C17 C16 121.2(14) . . ?
C16 C17 N7 127.3(17) . . ?
N2 C4 C5 124.8(16) . . ?
N1 C4 N2 115.0(13) . . ?
N1 C4 C5 119.8(15) . . ?
N6 C13 N5 107.7(14) . . ?
N6 C13 C14 123.9(16) . . ?
C14 C13 N5 128.4(13) . . ?
N5 C10 Ru1 112.5(11) . . ?
N4 C10 Ru1 143.6(12) . . ?
N4 C10 N5 103.8(12) . . ?
C17 C16 H16 120.7 . . ?
C15 C16 C17 118.6(17) . . ?
C15 C16 H16 120.7 . . ?
C20 N8 C21 125.9(15) . . ?
C20 N8 C19 112.3(15) . . ?
C19 N8 C21 121.8(14) . . ?
N7 C18 H18 127.9 . . ?
C19 C18 N7 104.2(17) . . ?
C19 C18 H18 127.9 . . ?
C16 C15 H15 119.8 . . ?
C14 C15 C16 120.5(16) . . ?
C14 C15 H15 119.8 . . ?
N1 C8 H8 116.7 . . ?
C7 C8 N1 127(2) . . ?
C7 C8 H8 116.7 . . ?
C5 C6 H6 117.3 . . ?
C5 C6 C7 125.3(19) . . ?
C7 C6 H6 117.3 . . ?
N5 C12 H12 127.7 . . ?
C11 C12 N5 104.6(16) . . ?
C11 C12 H12 127.7 . . ?
N4 C11 H11 126.9 . . ?
C12 C11 N4 106.3(16) . . ?
C12 C11 H11 126.9 . . ?
N3 C9 H9A 109.5 . . ?
N3 C9 H9B 109.5 . . ?
N3 C9 H9C 109.5 . . ?
H9A C9 H9B 109.5 . . ?
H9A C9 H9C 109.5 . . ?
H9B C9 H9C 109.5 . . ?
N2 C1 Ru1 116.0(12) . . ?
N3 C1 Ru1 139.4(15) . . ?
N3 C1 N2 104.6(14) . . ?
C3 C2 N3 98.2(18) . . ?
C3 C2 H2 130.9 . . ?
N3 C2 H2 130.9 . . ?
N4 C22 H22A 109.5 . . ?
N4 C22 H22B 109.5 . . ?
N4 C22 H22C 109.5 . . ?
H22A C22 H22B 109.5 . . ?
H22A C22 H22C 109.5 . . ?
H22B C22 H22C 109.5 . . ?
N8 C19 H19 125.7 . . ?
C18 C19 N8 108.5(16) . . ?
C18 C19 H19 125.7 . . ?
C13 C14 H14 121.0 . . ?
C15 C14 C13 118.1(14) . . ?
C15 C14 H14 121.0 . . ?
C4 C5 H5 121.8 . . ?
C6 C5 C4 116.4(17) . . ?
C6 C5 H5 121.8 . . ?
C8 C7 C6 113.9(19) . . ?
C8 C7 H7 123.1 . . ?
C6 C7 H7 123.1 . . ?
F5 P1 F6 178.7(10) . . ?
F5 P1 F2 89.7(9) . . ?
F4 P1 F6 91.4(9) . . ?
F4 P1 F5 88.7(9) . . ?
F4 P1 F2 175.5(13) . . ?
F3 P1 F6 89.4(11) . . ?
F3 P1 F5 89.3(10) . . ?
F3 P1 F4 90.4(17) . . ?
F3 P1 F2 93.7(16) . . ?
F3 P1 F1 177.9(12) . . ?
F2 P1 F6 90.3(10) . . ?
F1 P1 F6 92.3(11) . . ?
F1 P1 F5 89.0(10) . . ?
F1 P1 F4 88.3(12) . . ?
F1 P1 F2 87.6(13) . . ?

loop_
_geom_bond_atom_site_label_1
_geom_bond_atom_site_label_2
_geom_bond_distance
_geom_bond_site_symmetry_2
_geom_bond_publ_flag
I1 Ru1 2.8185(14) . ?
Ru1 N6 2.002(11) . ?
Ru1 C20 2.053(15) . ?
Ru1 N1 2.111(12) . ?
Ru1 C10 2.041(12) . ?
Ru1 C1 2.001(13) . ?
N6 C17 1.35(2) . ?
N6 C13 1.331(15) . ?
N5 C13 1.42(2) . ?
N5 C10 1.383(19) . ?
N5 C12 1.438(19) . ?
N2 C3 1.39(2) . ?
N2 C4 1.40(2) . ?
N2 C1 1.36(2) . ?
C21 H21A 0.9600 . ?
C21 H21B 0.9600 . ?
C21 H21C 0.9600 . ?
C21 N8 1.41(2) . ?
N4 C10 1.335(19) . ?
N4 C11 1.46(2) . ?
N4 C22 1.44(2) . ?
C3 H3 0.9300 . ?
C3 C2 1.42(3) . ?
C20 N7 1.36(2) . ?
C20 N8 1.348(16) . ?
N3 C9 1.41(2) . ?
N3 C1 1.30(2) . ?
N3 C2 1.52(3) . ?
N1 C4 1.329(19) . ?
N1 C8 1.33(2) . ?
N7 C17 1.423(17) . ?
N7 C18 1.40(2) . ?
C17 C16 1.38(2) . ?
C4 C5 1.42(2) . ?
C13 C14 1.37(2) . ?
C16 H16 0.9300 . ?
C16 C15 1.37(2) . ?
N8 C19 1.37(2) . ?
C18 H18 0.9300 . ?
C18 C19 1.31(2) . ?
C15 H15 0.9300 . ?
C15 C14 1.34(2) . ?
C8 H8 0.9300 . ?
C8 C7 1.31(2) . ?
C6 H6 0.9300 . ?
C6 C5 1.32(3) . ?
C6 C7 1.35(2) . ?
C12 H12 0.9300 . ?
C12 C11 1.37(3) . ?
C11 H11 0.9300 . ?
C9 H9A 0.9600 . ?
C9 H9B 0.9600 . ?
C9 H9C 0.9600 . ?
C2 H2 0.9300 . ?
C22 H22A 0.9600 . ?
C22 H22B 0.9600 . ?
C22 H22C 0.9600 . ?
C19 H19 0.9300 . ?
C14 H14 0.9300 . ?
C5 H5 0.9300 . ?
C7 H7 0.9300 . ?
P1 F6 1.606(14) . ?
P1 F5 1.587(13) . ?
P1 F4 1.554(17) . ?
P1 F3 1.539(19) . ?
P1 F2 1.602(16) . ?
P1 F1 1.54(2) . ?

loop_
_geom_torsion_atom_site_label_1
_geom_torsion_atom_site_label_2
_geom_torsion_atom_site_label_3
_geom_torsion_atom_site_label_4
_geom_torsion
_geom_torsion_site_symmetry_1
_geom_torsion_site_symmetry_2
_geom_torsion_site_symmetry_3
_geom_torsion_site_symmetry_4
_geom_torsion_publ_flag
Ru1 N6 C17 N7 -3.0(19) . . . . ?
Ru1 N6 C17 C16 -177.0(12) . . . . ?
Ru1 N6 C13 N5 -1.8(17) . . . . ?
Ru1 N6 C13 C14 -178.6(11) . . . . ?
Ru1 C20 N7 C17 -2.1(18) . . . . ?
Ru1 C20 N7 C18 175.0(12) . . . . ?
Ru1 C20 N8 C21 6(3) . . . . ?
Ru1 C20 N8 C19 -175.7(16) . . . . ?
Ru1 N1 C4 N2 2.4(16) . . . . ?
Ru1 N1 C4 C5 -170.9(12) . . . . ?
Ru1 N1 C8 C7 171.5(15) . . . . ?
N6 C17 C16 C15 -6(3) . . . . ?
N6 C13 C14 C15 -2(2) . . . . ?
N5 C13 C14 C15 -178.6(16) . . . . ?
N5 C12 C11 N4 0(2) . . . . ?
N2 C3 C2 N3 0.2(18) . . . . ?
N2 C4 C5 C6 -175.7(17) . . . . ?
C21 N8 C19 C18 -176.2(16) . . . . ?
C3 N2 C4 N1 173.1(15) . . . . ?
C3 N2 C4 C5 -14(3) . . . . ?
C3 N2 C1 Ru1 -175.4(11) . . . . ?
C3 N2 C1 N3 2.4(18) . . . . ?
C20 N7 C17 N6 3(2) . . . . ?
C20 N7 C17 C16 176.8(17) . . . . ?
C20 N7 C18 C19 4(2) . . . . ?
C20 N8 C19 C18 5(2) . . . . ?
N1 C4 C5 C6 -3(3) . . . . ?
N1 C8 C7 C6 1(3) . . . . ?
N7 C20 N8 C21 178.8(15) . . . . ?
N7 C20 N8 C19 -2.7(18) . . . . ?
N7 C17 C16 C15 -179.0(17) . . . . ?
N7 C18 C19 N8 -5(2) . . . . ?
C17 N6 C13 N5 175.7(14) . . . . ?
C17 N6 C13 C14 -1(2) . . . . ?
C17 N7 C18 C19 -179.6(17) . . . . ?
C17 C16 C15 C14 2(3) . . . . ?
C4 N2 C3 C2 -176.7(15) . . . . ?
C4 N2 C1 Ru1 0.4(18) . . . . ?
C4 N2 C1 N3 178.2(12) . . . . ?
C4 N1 C8 C7 -7(3) . . . . ?
C13 N6 C17 N7 179.4(13) . . . . ?
C13 N6 C17 C16 5(2) . . . . ?
C13 N5 C10 Ru1 -5.0(17) . . . . ?
C13 N5 C10 N4 177.5(13) . . . . ?
C13 N5 C12 C11 -176.8(16) . . . . ?
C10 N5 C13 N6 4.4(19) . . . . ?
C10 N5 C13 C14 -178.9(14) . . . . ?
C10 N5 C12 C11 -1(2) . . . . ?
C10 N4 C11 C12 1(2) . . . . ?
C16 C15 C14 C13 2(3) . . . . ?
N8 C20 N7 C17 -177.7(13) . . . . ?
N8 C20 N7 C18 -0.6(19) . . . . ?
C18 N7 C17 N6 -173.3(17) . . . . ?
C18 N7 C17 C16 0(3) . . . . ?
C8 N1 C4 N2 -178.8(14) . . . . ?
C8 N1 C4 C5 8(2) . . . . ?
C12 N5 C13 N6 -179.9(15) . . . . ?
C12 N5 C13 C14 -3(3) . . . . ?
C12 N5 C10 Ru1 178.7(11) . . . . ?
C12 N5 C10 N4 1.2(17) . . . . ?
C11 N4 C10 Ru1 -177.2(13) . . . . ?
C11 N4 C10 N5 -1.0(17) . . . . ?
C9 N3 C1 Ru1 -6(3) . . . . ?
C9 N3 C1 N2 177.4(16) . . . . ?
C9 N3 C2 C3 -178.4(15) . . . . ?
C1 N2 C3 C2 -2(2) . . . . ?
C1 N2 C4 N1 -2(2) . . . . ?
C1 N2 C4 C5 171.0(15) . . . . ?
C1 N3 C2 C3 1.3(19) . . . . ?
C2 N3 C1 Ru1 174.7(14) . . . . ?
C2 N3 C1 N2 -2.3(19) . . . . ?
C22 N4 C10 Ru1 3(3) . . . . ?
C22 N4 C10 N5 179.3(15) . . . . ?
C22 N4 C11 C12 -179.8(17) . . . . ?
C5 C6 C7 C8 4(3) . . . . ?
C7 C6 C5 C4 -3(3) . . . . ?

loop_
_exptl_oxdiff_crystal_face_indexfrac_h
_exptl_oxdiff_crystal_face_indexfrac_k
_exptl_oxdiff_crystal_face_indexfrac_l
_exptl_oxdiff_crystal_face_x
_exptl_oxdiff_crystal_face_y
_exptl_oxdiff_crystal_face_z
0.0064 -0.0026 -1.0022 0.0161 0.0709 0.0608
0.9922 -1.0027 0.0156 0.0759 -0.1305 0.0907
0.9955 1.0028 0.9996 -0.1896 -0.0879 -0.0363
-1.0019 -1.0003 0.0027 0.1735 0.0170 -0.0245
1.0019 1.0003 -0.0027 -0.1735 -0.0170 0.0245
-0.0064 0.0026 1.0022 -0.0161 -0.0709 -0.0608
-0.9922 1.0027 -0.0156 -0.0759 0.1305 -0.0907
-1.0034 0.0038 0.9958 0.0327 0.0029 -0.1184
0.0048 1.0015 -0.0091 -0.1247 0.0568 -0.0331
-0.0048 -1.0015 0.0091 0.1247 -0.0568 0.0331
-0.9970 0.0012 -0.0065 0.0488 0.0738 -0.0576
0.9970 -0.0012 0.0065 -0.0488 -0.0738 0.0576
